data_4111075
loop_
_publ_author_name
'Chinnasamy Ramesh'
'Bj Bryant'
'Tapan Nayak'
'Chetana M. Revankar'
'Tamara Anderson'
'Kathryn E. Carlson'
'John A. Katzenellenbogen'
'Larry A. Sklar'
'Jeffrey P. Norenberg'
'Eric R. Prossnitz'
'Jeffrey B. Arterburn'

_publ_section_title
;
 Linkage Effects on Binding Affinity and Activation of GPR30 and Estrogen
 Receptors ER\a/\b with Tridentate Pyridin-2-yl Hydrazine
 Tricarbonyl-Re/99mTc(I) Chelates
;
_journal_name_full 'Journal of the American Chemical Society'
_journal_page_first 14476
_journal_page_last 14477
_journal_paper_doi 10.1021/ja066360p
_journal_volume 128
_journal_year 2006
_chemical_formula_moiety 'C10 H7 Br N3 O5 Re'
_chemical_formula_sum 'C10 H7 Br N3 O5 Re'
_chemical_formula_weight 515.30
_chemical_name_systematic
; 
 ? 
;
_space_group_IT_number 14
_symmetry_cell_setting monoclinic
_symmetry_space_group_name_Hall '-P 2ybc'
_symmetry_space_group_name_H-M 'P 1 21/c 1'
_atom_sites_solution_hydrogens geom
_atom_sites_solution_primary direct
_atom_sites_solution_secondary difmap
_audit_creation_method SHELXL-97
_cell_angle_alpha 90.00
_cell_angle_beta 104.815(2)
_cell_angle_gamma 90.00
_cell_formula_units_Z 4
_cell_length_a 15.0389(6)
_cell_length_b 9.5664(4)
_cell_length_c 9.5827(4)
_cell_measurement_reflns_used 4942
_cell_measurement_temperature 223(2)
_cell_measurement_theta_max 31.11
_cell_measurement_theta_min 3.06
_cell_volume 1332.81(10)
_computing_cell_refinement 'Bruker SMART'
_computing_data_collection 'Bruker SMART'
_computing_data_reduction 'Bruker SAINT'
_computing_molecular_graphics 'Bruker SHELXTL'
_computing_publication_material 'Bruker SHELXTL'
_computing_structure_refinement 'SHELXL-97 (Sheldrick, 1997)'
_computing_structure_solution 'SHELXS-97 (Sheldrick, 1990)'
_diffrn_ambient_temperature 223(2)
_diffrn_measured_fraction_theta_full 0.991
_diffrn_measured_fraction_theta_max 0.991
_diffrn_measurement_device_type 'CCD area detector'
_diffrn_measurement_method 'phi and omega scans'
_diffrn_radiation_monochromator graphite
_diffrn_radiation_source 'fine-focus sealed tube'
_diffrn_radiation_type MoK\a
_diffrn_radiation_wavelength 0.71073
_diffrn_reflns_av_R_equivalents 0.0457
_diffrn_reflns_av_sigmaI/netI 0.0513
_diffrn_reflns_limit_h_max 21
_diffrn_reflns_limit_h_min -21
_diffrn_reflns_limit_k_max 13
_diffrn_reflns_limit_k_min -13
_diffrn_reflns_limit_l_max 12
_diffrn_reflns_limit_l_min -13
_diffrn_reflns_number 13471
_diffrn_reflns_theta_full 31.20
_diffrn_reflns_theta_max 31.20
_diffrn_reflns_theta_min 2.55
_diffrn_standards_decay_% 0.0
_exptl_absorpt_coefficient_mu 12.137
_exptl_absorpt_correction_T_max 0.8883
_exptl_absorpt_correction_T_min 0.3315
_exptl_absorpt_correction_type multi-scan
_exptl_absorpt_process_details SADABS,Bruker
_exptl_crystal_colour colourless
_exptl_crystal_density_diffrn 2.568
_exptl_crystal_description needle
_exptl_crystal_F_000 952
_exptl_crystal_size_max 0.16
_exptl_crystal_size_mid 0.06
_exptl_crystal_size_min 0.01
_refine_diff_density_max 2.410
_refine_diff_density_min -1.333
_refine_diff_density_rms 0.202
_refine_ls_extinction_method none
_refine_ls_goodness_of_fit_ref 0.988
_refine_ls_hydrogen_treatment mixed
_refine_ls_matrix_type full
_refine_ls_number_parameters 200
_refine_ls_number_reflns 4272
_refine_ls_number_restraints 0
_refine_ls_restrained_S_all 0.988
_refine_ls_R_factor_all 0.0595
_refine_ls_R_factor_gt 0.0302
_refine_ls_shift/su_max 0.002
_refine_ls_shift/su_mean 0.000
_refine_ls_structure_factor_coef Fsqd
_refine_ls_weighting_details 'calc w=1/[\s^2^(Fo^2^)+(0.0333P)^2^+0.1682P] where P=(Fo^2^+2Fc^2^)/3'
_refine_ls_weighting_scheme calc
_refine_ls_wR_factor_gt 0.0643
_refine_ls_wR_factor_ref 0.0754
_reflns_number_gt 2922
_reflns_number_total 4272
_reflns_threshold_expression >2sigma(I)
_cod_data_source_file ja066360psi20060901_054155.cif
_cod_data_source_block ja051
_cod_database_code 4111075

loop_
_symmetry_equiv_pos_as_xyz
'x, y, z'
'-x, y+1/2, -z+1/2'
'-x, -y, -z'
'x, -y-1/2, z-1/2'

loop_
_atom_site_label
_atom_site_type_symbol
_atom_site_fract_x
_atom_site_fract_y
_atom_site_fract_z
_atom_site_U_iso_or_equiv
_atom_site_adp_type
_atom_site_occupancy
_atom_site_symmetry_multiplicity
_atom_site_calc_flag
_atom_site_refinement_flags
Re Re 0.195383(11) -0.004623(16) 0.226242(17) 0.01879(6) Uani 1 1 d .
Br Br 0.54379(4) 0.22402(6) 0.60093(7) 0.05022(17) Uani 1 1 d .
O1 O 0.1557(2) 0.2093(3) 0.1904(3) 0.0228(7) Uani 1 1 d .
O2 O 0.0626(2) 0.3786(3) 0.2202(4) 0.0284(7) Uani 1 1 d .
O3 O 0.3419(3) 0.0059(4) 0.0544(5) 0.0507(12) Uani 1 1 d .
O4 O 0.2361(3) -0.3092(4) 0.3125(4) 0.0490(11) Uani 1 1 d .
O5 O 0.0588(3) -0.1295(4) -0.0366(4) 0.0434(10) Uani 1 1 d .
N1 N 0.2846(3) 0.0690(4) 0.4279(4) 0.0207(8) Uani 1 1 d .
N2 N 0.1611(3) 0.0086(4) 0.5189(4) 0.0243(8) Uani 1 1 d .
H2N H 0.128(4) 0.029(5) 0.577(6) 0.035(16) Uiso 1 1 d .
N3 N 0.1058(3) 0.0274(4) 0.3729(4) 0.0201(8) Uani 1 1 d .
H3N H 0.064(6) -0.054(9) 0.355(8) 0.09(3) Uiso 1 1 d .
C1 C 0.3711(3) 0.1165(5) 0.4487(5) 0.0271(10) Uani 1 1 d .
H1 H 0.3946 0.1303 0.3678 0.057(19) Uiso 1 1 calc R
C2 C 0.4264(4) 0.1457(5) 0.5832(6) 0.0319(11) Uani 1 1 d .
C3 C 0.3933(4) 0.1193(5) 0.7038(6) 0.0339(12) Uani 1 1 d .
H3 H 0.4317 0.1314 0.7972 0.07(2) Uiso 1 1 calc R
C4 C 0.3043(4) 0.0757(5) 0.6849(5) 0.0299(11) Uani 1 1 d .
H4 H 0.2799 0.0607 0.7646 0.052(18) Uiso 1 1 calc R
C5 C 0.2502(3) 0.0536(4) 0.5434(5) 0.0203(9) Uani 1 1 d .
C6 C 0.0597(4) 0.1679(5) 0.3495(5) 0.0245(10) Uani 1 1 d .
H6A H 0.064(4) 0.221(5) 0.440(5) 0.030(14) Uiso 1 1 d .
H6B H 0.001(3) 0.156(5) 0.320(5) 0.014(12) Uiso 1 1 d .
C7 C 0.0945(3) 0.2594(5) 0.2460(4) 0.0207(9) Uani 1 1 d .
C8 C 0.2857(4) -0.0024(5) 0.1177(5) 0.0275(10) Uani 1 1 d .
C9 C 0.2228(4) -0.1946(5) 0.2788(5) 0.0289(11) Uani 1 1 d .
C10 C 0.1088(3) -0.0765(5) 0.0600(5) 0.0262(10) Uani 1 1 d .

loop_
_atom_site_aniso_label
_atom_site_aniso_U_11
_atom_site_aniso_U_22
_atom_site_aniso_U_33
_atom_site_aniso_U_23
_atom_site_aniso_U_13
_atom_site_aniso_U_12
Re 0.01779(9) 0.01967(9) 0.01794(9) -0.00260(7) 0.00280(6) 0.00063(7)
Br 0.0255(3) 0.0464(3) 0.0690(4) -0.0082(3) -0.0057(3) -0.0077(3)
O1 0.0231(17) 0.0238(15) 0.0221(15) 0.0028(12) 0.0072(13) 0.0065(13)
O2 0.0315(19) 0.0207(15) 0.0333(18) 0.0002(14) 0.0091(16) 0.0055(14)
O3 0.045(3) 0.069(3) 0.047(3) -0.015(2) 0.029(2) -0.008(2)
O4 0.064(3) 0.0205(17) 0.059(3) 0.0033(17) 0.009(2) 0.0127(19)
O5 0.041(2) 0.055(2) 0.0281(19) -0.0097(17) -0.0029(18) -0.011(2)
N1 0.020(2) 0.0199(18) 0.0209(18) 0.0000(15) 0.0032(15) 0.0033(15)
N2 0.030(2) 0.0246(19) 0.0182(17) 0.0028(16) 0.0061(16) 0.0033(18)
N3 0.0193(19) 0.0203(18) 0.0189(17) -0.0010(14) 0.0014(15) -0.0022(15)
C1 0.022(2) 0.024(2) 0.033(3) -0.0022(19) 0.002(2) 0.000(2)
C2 0.022(2) 0.023(2) 0.045(3) -0.004(2) -0.002(2) -0.002(2)
C3 0.032(3) 0.030(3) 0.031(3) -0.007(2) -0.008(2) 0.005(2)
C4 0.036(3) 0.026(2) 0.023(2) -0.0015(19) -0.001(2) 0.006(2)
C5 0.026(2) 0.0168(18) 0.018(2) -0.0010(16) 0.0061(18) 0.0009(18)
C6 0.027(3) 0.026(2) 0.021(2) -0.0009(18) 0.006(2) 0.004(2)
C7 0.018(2) 0.025(2) 0.017(2) -0.0049(17) 0.0017(17) -0.0015(18)
C8 0.023(2) 0.035(3) 0.022(2) -0.009(2) 0.0008(18) -0.001(2)
C9 0.031(3) 0.029(2) 0.025(2) -0.0013(19) 0.003(2) 0.000(2)
C10 0.025(3) 0.026(2) 0.027(2) -0.0013(19) 0.006(2) 0.002(2)

loop_
_atom_type_symbol
_atom_type_description
_atom_type_scat_dispersion_real
_atom_type_scat_dispersion_imag
_atom_type_scat_source
C C 0.0033 0.0016 'International Tables Vol C Tables 4.2.6.8 and 6.1.1.4'
H H 0.0000 0.0000 'International Tables Vol C Tables 4.2.6.8 and 6.1.1.4'
N N 0.0061 0.0033 'International Tables Vol C Tables 4.2.6.8 and 6.1.1.4'
O O 0.0106 0.0060 'International Tables Vol C Tables 4.2.6.8 and 6.1.1.4'
Br Br -0.2901 2.4595 'International Tables Vol C Tables 4.2.6.8 and 6.1.1.4'
Re Re -1.0185 7.2310 'International Tables Vol C Tables 4.2.6.8 and 6.1.1.4'

loop_
_geom_angle_atom_site_label_1
_geom_angle_atom_site_label_2
_geom_angle_atom_site_label_3
_geom_angle
C9 Re C10 86.1(2)
C9 Re C8 91.1(2)
C10 Re C8 88.7(2)
C9 Re O1 172.31(17)
C10 Re O1 96.19(16)
C8 Re O1 96.31(16)
C9 Re N1 91.81(17)
C10 Re N1 174.20(17)
C8 Re N1 96.74(18)
O1 Re N1 85.16(13)
C9 Re N3 95.20(18)
C10 Re N3 100.64(18)
C8 Re N3 169.04(16)
O1 Re N3 77.17(13)
N1 Re N3 74.12(14)
C7 O1 Re 119.8(3)
C1 N1 C5 118.5(4)
C1 N1 Re 126.6(3)
C5 N1 Re 114.7(3)
C5 N2 N3 115.0(4)
C5 N2 H2N 121(4)
N3 N2 H2N 108(4)
N2 N3 C6 112.7(3)
N2 N3 Re 107.8(3)
C6 N3 Re 111.3(3)
N2 N3 H3N 105(4)
C6 N3 H3N 115(5)
Re N3 H3N 105(5)
N1 C1 C2 122.7(5)
N1 C1 H1 118.7
C2 C1 H1 118.7
C1 C2 C3 118.9(5)
C1 C2 Br 119.6(4)
C3 C2 Br 121.5(4)
C4 C3 C2 119.3(5)
C4 C3 H3 120.3
C2 C3 H3 120.3
C3 C4 C5 118.6(5)
C3 C4 H4 120.7
C5 C4 H4 120.7
N1 C5 N2 117.3(4)
N1 C5 C4 121.8(4)
N2 C5 C4 120.8(4)
N3 C6 C7 113.1(4)
N3 C6 H6A 114(3)
C7 C6 H6A 109(3)
N3 C6 H6B 109(3)
C7 C6 H6B 111(3)
H6A C6 H6B 101(4)
O2 C7 O1 123.3(4)
O2 C7 C6 118.9(4)
O1 C7 C6 117.8(4)
O3 C8 Re 176.5(4)
O4 C9 Re 177.2(5)
O5 C10 Re 174.9(4)

loop_
_geom_bond_atom_site_label_1
_geom_bond_atom_site_label_2
_geom_bond_distance
Re C9 1.903(5)
Re C10 1.909(5)
Re C8 1.910(5)
Re O1 2.135(3)
Re N1 2.169(4)
Re N3 2.203(4)
Br C2 1.885(5)
O1 C7 1.270(5)
O2 C7 1.237(5)
O3 C8 1.163(7)
O4 C9 1.146(6)
O5 C10 1.150(5)
N1 C1 1.343(6)
N1 C5 1.344(5)
N2 C5 1.370(6)
N2 N3 1.445(5)
N2 H2N 0.85(6)
N3 C6 1.502(6)
N3 H3N 0.99(9)
C1 C2 1.373(7)
C1 H1 0.9400
C2 C3 1.393(8)
C3 C4 1.369(8)
C3 H3 0.9400
C4 C5 1.407(6)
C4 H4 0.9400
C6 C7 1.512(7)
C6 H6A 0.99(5)
C6 H6B 0.87(5)

loop_
_geom_hbond_atom_site_label_D
_geom_hbond_atom_site_label_H
_geom_hbond_atom_site_label_A
_geom_hbond_distance_DH
_geom_hbond_distance_HA
_geom_hbond_distance_DA
_geom_hbond_angle_DHA
_geom_hbond_site_symmetry_A
N2 H2N O2 0.85(6) 2.08(6) 2.923(6) 168(5) 4_566
N3 H3N O2 0.99(9) 1.96(9) 2.842(5) 147(7) 2_545

loop_
_geom_torsion_atom_site_label_1
_geom_torsion_atom_site_label_2
_geom_torsion_atom_site_label_3
_geom_torsion_atom_site_label_4
_geom_torsion
C9 Re O1 C7 -16.0(13)
C10 Re O1 C7 91.3(3)
C8 Re O1 C7 -179.3(3)
N1 Re O1 C7 -83.0(3)
N3 Re O1 C7 -8.3(3)
C9 Re N1 C1 99.2(4)
C10 Re N1 C1 168.4(15)
C8 Re N1 C1 8.0(4)
O1 Re N1 C1 -87.8(4)
N3 Re N1 C1 -165.9(4)
C9 Re N1 C5 -75.1(3)
C10 Re N1 C5 -6.0(17)
C8 Re N1 C5 -166.4(3)
O1 Re N1 C5 97.8(3)
N3 Re N1 C5 19.8(3)
C5 N2 N3 C6 -88.3(5)
C5 N2 N3 Re 34.9(4)
C9 Re N3 N2 62.7(3)
C10 Re N3 N2 149.7(3)
C8 Re N3 N2 -61.9(10)
O1 Re N3 N2 -116.3(3)
N1 Re N3 N2 -27.7(2)
C9 Re N3 C6 -173.3(3)
C10 Re N3 C6 -86.3(3)
C8 Re N3 C6 62.1(10)
O1 Re N3 C6 7.7(3)
N1 Re N3 C6 96.3(3)
C5 N1 C1 C2 2.0(7)
Re N1 C1 C2 -172.1(3)
N1 C1 C2 C3 2.9(7)
N1 C1 C2 Br -175.7(3)
C1 C2 C3 C4 -5.1(7)
Br C2 C3 C4 173.5(4)
C2 C3 C4 C5 2.5(7)
C1 N1 C5 N2 178.3(4)
Re N1 C5 N2 -6.9(5)
C1 N1 C5 C4 -4.8(6)
Re N1 C5 C4 170.0(3)
N3 N2 C5 N1 -19.7(6)
N3 N2 C5 C4 163.3(4)
C3 C4 C5 N1 2.6(7)
C3 C4 C5 N2 179.4(4)
N2 N3 C6 C7 114.1(4)
Re N3 C6 C7 -7.2(5)
Re O1 C7 O2 -173.7(3)
Re O1 C7 C6 6.6(5)
N3 C6 C7 O2 -178.8(4)
N3 C6 C7 O1 0.9(6)
C9 Re C8 O3 -140(8)
C10 Re C8 O3 134(8)
O1 Re C8 O3 38(8)
N1 Re C8 O3 -48(8)
N3 Re C8 O3 -15(8)
C10 Re C9 O4 -79(9)
C8 Re C9 O4 -167(9)
O1 Re C9 O4 29(10)
N1 Re C9 O4 96(9)
N3 Re C9 O4 22(9)
C9 Re C10 O5 -3(5)
C8 Re C10 O5 89(5)
O1 Re C10 O5 -175(5)
N1 Re C10 O5 -72(6)
N3 Re C10 O5 -97(5)
